data_7018521
loop_
_publ_author_name
'Hauptvogel, Ines Maria'
'Bon, Volodymyr'
'Gr\"unker, Ronny'
'Baburin, Igor A.'
'Senkovska, Irena'
'Mueller, Uwe'
'Kaskel, Stefan'

_publ_section_title
;
 A family of 2D and 3D coordination polymers involving a trigonal tritopic
 linker.
;
_journal_issue 14
_journal_name_full 'Dalton transactions (Cambridge, England : 2003)'
_journal_page_first 4172
_journal_page_last 4179
_journal_paper_doi 10.1039/c2dt12072k
_journal_volume 41
_journal_year 2012
_chemical_formula_sum 'C55 H49 Co2 N3 O12'
_chemical_formula_weight 1061.83
_chemical_name_systematic
;
?
;
_space_group_IT_number 15
_symmetry_cell_setting monoclinic
_symmetry_space_group_name_Hall '-C 2yc'
_symmetry_space_group_name_H-M 'C 1 2/c 1'
_atom_sites_solution_hydrogens geom
_atom_sites_solution_primary direct
_atom_sites_solution_secondary difmap
_audit_creation_method SHELXL-97
_cell_angle_alpha 90.00
_cell_angle_beta 117.94(3)
_cell_angle_gamma 90.00
_cell_formula_units_Z 8
_cell_length_a 39.776(8)
_cell_length_b 24.693(5)
_cell_length_c 21.823(4)
_cell_measurement_temperature 293(2)
_cell_volume 18936(8)
_computing_cell_refinement 'mosflm 1.0.5 (Leslie, 1992)'
_computing_data_collection 'marCCD 1994-2002'
_computing_data_reduction 'scala (Howell, (1992)'
_computing_molecular_graphics 'Diamond 3.1'
_computing_publication_material WinGX
_computing_structure_refinement 'SHELXL-97 (Sheldrick, 1997)'
_computing_structure_solution 'SHELXS-97 (Sheldrick, 1997)'
_diffrn_ambient_temperature 296(2)
_diffrn_measured_fraction_theta_full 0.904
_diffrn_measured_fraction_theta_max 0.904
_diffrn_measurement_device_type 'MX-225 CCD'
_diffrn_measurement_method '\D\f scans'
_diffrn_radiation_monochromator 'Si 111'
_diffrn_radiation_source 'BESSY BL MX-14.2'
_diffrn_radiation_type synchrotron
_diffrn_radiation_wavelength 0.88561
_diffrn_reflns_av_R_equivalents 0.0344
_diffrn_reflns_av_sigmaI/netI 0.0259
_diffrn_reflns_limit_h_max 41
_diffrn_reflns_limit_h_min -42
_diffrn_reflns_limit_k_max 28
_diffrn_reflns_limit_k_min -28
_diffrn_reflns_limit_l_max 25
_diffrn_reflns_limit_l_min -25
_diffrn_reflns_number 57847
_diffrn_reflns_theta_full 30.60
_diffrn_reflns_theta_max 30.60
_diffrn_reflns_theta_min 1.56
_exptl_absorpt_coefficient_mu 0.695
_exptl_absorpt_correction_type none
_exptl_crystal_colour violet
_exptl_crystal_density_diffrn 0.745
_exptl_crystal_density_method 'not measured'
_exptl_crystal_description prism
_exptl_crystal_F_000 4400
_exptl_crystal_size_max 0.12
_exptl_crystal_size_mid 0.12
_exptl_crystal_size_min 0.12
_platon_squeeze_details
;
;
_refine_diff_density_max 0.917
_refine_diff_density_min -0.389
_refine_diff_density_rms 0.064
_refine_ls_extinction_coef 0.00091(12)
_refine_ls_extinction_expression Fc^*^=kFc[1+0.001xFc^2^\l^3^/sin(2\q)]^-1/4^
_refine_ls_extinction_method SHELXL
_refine_ls_goodness_of_fit_ref 1.086
_refine_ls_hydrogen_treatment constr
_refine_ls_matrix_type full
_refine_ls_number_parameters 650
_refine_ls_number_reflns 13628
_refine_ls_number_restraints 8
_refine_ls_restrained_S_all 1.095
_refine_ls_R_factor_all 0.0787
_refine_ls_R_factor_gt 0.0702
_refine_ls_shift/su_max 0.009
_refine_ls_shift/su_mean 0.000
_refine_ls_structure_factor_coef Fsqd
_refine_ls_weighting_details 'calc w=1/[\s^2^(Fo^2^)+(0.1709P)^2^+0.0000P] where P=(Fo^2^+2Fc^2^)/3'
_refine_ls_weighting_scheme calc
_refine_ls_wR_factor_gt 0.2145
_refine_ls_wR_factor_ref 0.2242
_reflns_number_gt 10736
_reflns_number_total 13628
_reflns_threshold_expression >2sigma(I)
_cod_data_source_file c2dt12072k.txt
_cod_data_source_block DUT-44
_cod_depositor_comments
;
The following automatic conversions were performed:

'_symmetry_cell_setting' value 'Monoclinic' changed to 'monoclinic'
according to /home/saulius/struct/CIF-dictionaries/cif_core.dic
dictionary named 'cif_core.dic' version 2.4.1 from 2010-06-29.

Automatic conversion script
Id: cif_fix_values 1715 2011-07-08 13:25:40Z adriana 
;
_cod_original_cell_volume 18936(6)
_cod_original_sg_symbol_H-M C2/c
_cod_database_code 7018521

loop_
_symmetry_equiv_pos_as_xyz
'x, y, z'
'-x, y, -z+1/2'
'x+1/2, y+1/2, z'
'-x+1/2, y+1/2, -z+1/2'
'-x, -y, -z'
'x, -y, z-1/2'
'-x+1/2, -y+1/2, -z'
'x+1/2, -y+1/2, z-1/2'

loop_
_atom_site_label
_atom_site_type_symbol
_atom_site_fract_x
_atom_site_fract_y
_atom_site_fract_z
_atom_site_U_iso_or_equiv
_atom_site_adp_type
_atom_site_occupancy
_atom_site_symmetry_multiplicity
_atom_site_calc_flag
_atom_site_refinement_flags
Co1 Co 0.243183(12) 0.473734(14) 0.26312(2) 0.06496(19) Uani 1 1 d .
Co2 Co 0.294763(12) 0.490064(16) 0.43802(2) 0.07061(19) Uani 1 1 d .
N1 N 0.2879(2) 0.63039(18) 0.5395(4) 0.217(3) Uani 1 1 d D
N2 N 0.28238(19) 0.4032(2) 0.5925(3) 0.1570(19) Uani 1 1 d D
N3 N 0.23079(15) 0.46694(16) 0.1366(2) 0.1075(11) Uani 1 1 d .
O1 O 0.28952(7) 0.52166(8) 0.34350(13) 0.0803(6) Uani 1 1 d .
O2 O 0.23705(7) 0.48818(10) 0.40450(14) 0.0892(7) Uani 1 1 d .
O3 O 0.20194(7) 0.47354(10) 0.29087(13) 0.0846(6) Uani 1 1 d .
O4 O 0.29821(8) 0.41285(9) 0.40733(13) 0.0975(8) Uani 1 1 d .
O5 O 0.26609(8) 0.40064(9) 0.29206(14) 0.0922(7) Uani 1 1 d .
O6 O 0.29497(9) 0.56811(10) 0.47474(16) 0.1112(9) Uani 1 1 d .
O7 O 0.30220(9) 0.45776(11) 0.53298(14) 0.0996(8) Uani 1 1 d .
O8 O 0.35393(9) 0.49874(16) 0.4825(2) 0.1347(12) Uani 1 1 d .
O9 O 0.24440(8) 0.56053(10) 0.25366(15) 0.1067(9) Uani 1 1 d .
O10 O 0.26501(12) 0.47126(13) 0.1826(2) 0.1200(10) Uani 1 1 d .
O11 O 0.20672(8) 0.46390(11) 0.15759(14) 0.0959(7) Uani 1 1 d .
O12 O 0.22241(17) 0.4660(2) 0.0767(2) 0.198(2) Uani 1 1 d .
C1 C 0.20599(10) 0.48035(12) 0.3509(2) 0.0745(9) Uani 1 1 d .
C2 C 0.17110(10) 0.47955(13) 0.35891(18) 0.0779(9) Uani 1 1 d .
C3 C 0.17232(11) 0.48642(16) 0.4230(2) 0.0874(10) Uani 1 1 d .
H3 H 0.1957 0.4920 0.4619 0.105 Uiso 1 1 calc R
C4 C 0.14021(11) 0.48515(16) 0.43024(19) 0.0897(10) Uani 1 1 d .
H4 H 0.1422 0.4900 0.4740 0.108 Uiso 1 1 calc R
C5 C 0.10403(10) 0.47665(14) 0.37312(18) 0.0790(9) Uani 1 1 d .
C6 C 0.10288(11) 0.46972(16) 0.30904(19) 0.0894(10) Uani 1 1 d .
H6 H 0.0796 0.4639 0.2701 0.107 Uiso 1 1 calc R
C7 C 0.13539(11) 0.47126(16) 0.30165(19) 0.0859(10) Uani 1 1 d .
H7 H 0.1336 0.4667 0.2579 0.103 Uiso 1 1 calc R
C8 C 0.06958(9) 0.47440(14) 0.38095(17) 0.0764(9) Uani 1 1 d .
C9 C 0.06305(10) 0.50981(14) 0.42468(19) 0.0831(9) Uani 1 1 d .
H9 H 0.0818 0.5347 0.4512 0.100 Uiso 1 1 calc R
C10 C 0.03027(10) 0.50887(12) 0.42950(18) 0.0747(8) Uani 1 1 d .
H10 H 0.0270 0.5334 0.4586 0.090 Uiso 1 1 calc R
C11 C 0.00154(9) 0.47197(11) 0.39184(16) 0.0668(7) Uani 1 1 d .
C12 C 0.00785(10) 0.43477(14) 0.35085(18) 0.0840(9) Uani 1 1 d .
H12 H -0.0107 0.4090 0.3263 0.101 Uiso 1 1 calc R
C13 C 0.04144(11) 0.43533(15) 0.3458(2) 0.0920(10) Uani 1 1 d .
H13 H 0.0453 0.4094 0.3188 0.110 Uiso 1 1 calc R
C14 C -0.03524(8) 0.47178(10) 0.39499(15) 0.0638(7) Uani 1 1 d .
C15 C -0.05379(8) 0.42326(11) 0.39316(15) 0.0652(7) Uani 1 1 d .
H15 H -0.0421 0.3907 0.3930 0.078 Uiso 1 1 calc R
C16 C -0.08849(8) 0.42225(10) 0.39157(14) 0.0624(7) Uani 1 1 d .
C17 C -0.10867(8) 0.37016(11) 0.38695(16) 0.0690(7) Uani 1 1 d .
C18 C -0.14819(10) 0.36707(12) 0.3516(2) 0.0977(12) Uani 1 1 d .
H18 H -0.1624 0.3983 0.3329 0.117 Uiso 1 1 calc R
C19 C -0.16643(10) 0.31820(13) 0.3439(3) 0.1035(13) Uani 1 1 d .
H19 H -0.1929 0.3174 0.3204 0.124 Uiso 1 1 calc R
C20 C -0.14674(9) 0.26996(12) 0.36997(18) 0.0774(8) Uani 1 1 d .
C21 C -0.16665(9) 0.21696(11) 0.35705(18) 0.0772(8) Uani 1 1 d .
C22 C -0.20283(11) 0.21085(13) 0.3043(2) 0.1093(14) Uani 1 1 d .
H22 H -0.2154 0.2409 0.2777 0.131 Uiso 1 1 calc R
C23 C -0.22117(11) 0.16224(14) 0.2893(2) 0.1092(14) Uani 1 1 d .
H23 H -0.2456 0.1598 0.2523 0.131 Uiso 1 1 calc R
C24 C -0.20443(9) 0.11680(11) 0.32768(17) 0.0738(8) Uani 1 1 d .
C25 C -0.16825(11) 0.12128(13) 0.3794(2) 0.1021(12) Uani 1 1 d .
H25 H -0.1558 0.0908 0.4050 0.123 Uiso 1 1 calc R
C26 C -0.14967(11) 0.17061(15) 0.3945(2) 0.1104(14) Uani 1 1 d .
H26 H -0.1250 0.1727 0.4309 0.132 Uiso 1 1 calc R
C27 C -0.10735(10) 0.27429(14) 0.4054(3) 0.1140(15) Uani 1 1 d .
H27 H -0.0930 0.2432 0.4243 0.137 Uiso 1 1 calc R
C28 C -0.08879(10) 0.32257(13) 0.4135(2) 0.1077(14) Uani 1 1 d .
H28 H -0.0623 0.3234 0.4374 0.129 Uiso 1 1 calc R
C29 C -0.10600(9) 0.47136(10) 0.39230(15) 0.0641(7) Uani 1 1 d .
H29 H -0.1298 0.4712 0.3906 0.077 Uiso 1 1 calc R
C30 C -0.08803(9) 0.52010(10) 0.39557(16) 0.0652(7) Uani 1 1 d .
C31 C -0.10714(9) 0.57279(11) 0.39380(17) 0.0719(8) Uani 1 1 d .
C32 C -0.14560(9) 0.57992(12) 0.35028(19) 0.0827(9) Uani 1 1 d .
H32 H -0.1603 0.5510 0.3241 0.099 Uiso 1 1 calc R
C33 C -0.16237(9) 0.62978(12) 0.3455(2) 0.0894(10) Uani 1 1 d .
H33 H -0.1882 0.6337 0.3156 0.107 Uiso 1 1 calc R
C34 C -0.14231(10) 0.67370(12) 0.38309(19) 0.0836(9) Uani 1 1 d .
C35 C -0.16098(11) 0.72779(12) 0.37496(19) 0.0839(9) Uani 1 1 d .
C36 C -0.18756(10) 0.74664(13) 0.3129(2) 0.0883(10) Uani 1 1 d .
H36 H -0.1947 0.7247 0.2741 0.106 Uiso 1 1 calc R
C37 C -0.20451(11) 0.79643(13) 0.3039(2) 0.0884(10) Uani 1 1 d .
H37 H -0.2227 0.8076 0.2602 0.106 Uiso 1 1 calc R
C38 C -0.15022(13) 0.76205(14) 0.4325(2) 0.1041(12) Uani 1 1 d .
H38 H -0.1315 0.7510 0.4759 0.125 Uiso 1 1 calc R
C39 C -0.16726(13) 0.81211(14) 0.4250(2) 0.1082(13) Uani 1 1 d .
H39 H -0.1603 0.8338 0.4639 0.130 Uiso 1 1 calc R
C40 C -0.10359(11) 0.66585(13) 0.4285(2) 0.0991(12) Uani 1 1 d .
H40 H -0.0891 0.6947 0.4553 0.119 Uiso 1 1 calc R
C41 C -0.08667(10) 0.61643(13) 0.4343(2) 0.0945(11) Uani 1 1 d .
H41 H -0.0611 0.6120 0.4659 0.113 Uiso 1 1 calc R
C42 C -0.05296(9) 0.51987(11) 0.39661(16) 0.0674(8) Uani 1 1 d .
H42 H -0.0410 0.5526 0.3984 0.081 Uiso 1 1 calc R
C43 C 0.28823(11) 0.38537(12) 0.3529(2) 0.0822(9) Uani 1 1 d .
C44 C 0.30594(10) 0.33044(12) 0.36174(18) 0.0798(9) Uani 1 1 d .
C45 C 0.2845(2) 0.58153(18) 0.5163(3) 0.148(2) Uani 1 1 d .
H45 H 0.2736 0.5556 0.5322 0.178 Uiso 1 1 calc R
C46 C 0.3115(5) 0.6706(3) 0.5241(7) 0.409(14) Uani 1 1 d D
H46A H 0.3259 0.6921 0.5654 0.491 Uiso 1 1 calc R
H46B H 0.3296 0.6506 0.5148 0.491 Uiso 1 1 calc R
C47 C 0.2908(7) 0.7072(7) 0.4665(11) 0.540(19) Uani 1 1 d D
H47A H 0.2908 0.6931 0.4255 0.810 Uiso 1 1 calc R
H47B H 0.3028 0.7421 0.4772 0.810 Uiso 1 1 calc R
H47C H 0.2650 0.7105 0.4587 0.810 Uiso 1 1 calc R
C48 C 0.2859(6) 0.6404(4) 0.6058(9) 0.446(16) Uani 1 1 d D
H48A H 0.2853 0.6061 0.6270 0.535 Uiso 1 1 calc R
H48B H 0.3082 0.6603 0.6381 0.535 Uiso 1 1 calc R
C49 C 0.2517(6) 0.6713(7) 0.5903(10) 0.424(12) Uani 1 1 d D
H49A H 0.2501 0.7018 0.5618 0.635 Uiso 1 1 calc R
H49B H 0.2527 0.6839 0.6328 0.635 Uiso 1 1 calc R
H49C H 0.2297 0.6487 0.5662 0.635 Uiso 1 1 calc R
C50 C 0.2817(2) 0.4253(3) 0.5378(3) 0.154(2) Uani 1 1 d .
H50 H 0.2619 0.4138 0.4958 0.185 Uiso 1 1 calc R
C51 C 0.3096(4) 0.4260(4) 0.6609(5) 0.231(4) Uani 1 1 d D
H51A H 0.2993 0.4265 0.6933 0.277 Uiso 1 1 calc R
H51B H 0.3182 0.4619 0.6570 0.277 Uiso 1 1 calc R
C52 C 0.3403(4) 0.3842(9) 0.6799(11) 0.468(15) Uani 1 1 d D
H52A H 0.3632 0.4014 0.6848 0.703 Uiso 1 1 calc R
H52B H 0.3323 0.3573 0.6440 0.703 Uiso 1 1 calc R
H52C H 0.3452 0.3674 0.7229 0.703 Uiso 1 1 calc R
C53 C 0.2431(4) 0.3847(5) 0.5946(6) 0.275(7) Uani 1 1 d D
H53A H 0.2429 0.3926 0.6379 0.330 Uiso 1 1 calc R
H53B H 0.2198 0.3966 0.5549 0.330 Uiso 1 1 calc R
C54 C 0.2540(5) 0.3330(7) 0.5894(8) 0.373(10) Uani 1 1 d D
H54A H 0.2591 0.3306 0.5506 0.559 Uiso 1 1 calc R
H54B H 0.2339 0.3082 0.5828 0.559 Uiso 1 1 calc R
H54C H 0.2766 0.3238 0.6312 0.559 Uiso 1 1 calc R
C55 C 0.27498(10) 0.56391(12) 0.30763(19) 0.0768(8) Uani 1 1 d .

loop_
_atom_site_aniso_label
_atom_site_aniso_U_11
_atom_site_aniso_U_22
_atom_site_aniso_U_33
_atom_site_aniso_U_23
_atom_site_aniso_U_13
_atom_site_aniso_U_12
Co1 0.0727(3) 0.0440(2) 0.0880(3) -0.00093(15) 0.0458(2) 0.00005(15)
Co2 0.0734(3) 0.0491(3) 0.0938(3) -0.00086(17) 0.0429(2) 0.00022(16)
N1 0.435(10) 0.077(3) 0.283(7) -0.052(3) 0.288(7) -0.047(4)
N2 0.224(6) 0.134(4) 0.142(4) 0.031(3) 0.110(4) -0.017(4)
N3 0.130(4) 0.109(3) 0.094(3) 0.0100(18) 0.061(3) 0.016(2)
O1 0.0950(16) 0.0465(11) 0.1129(17) 0.0096(10) 0.0600(14) 0.0009(9)
O2 0.0800(16) 0.0928(16) 0.1060(18) -0.0111(13) 0.0529(15) -0.0052(12)
O3 0.0828(16) 0.0913(16) 0.0957(16) -0.0057(12) 0.0553(13) -0.0060(11)
O4 0.142(2) 0.0579(13) 0.1113(18) 0.0109(12) 0.0753(16) 0.0266(13)
O5 0.1146(18) 0.0536(12) 0.1074(18) 0.0049(11) 0.0512(15) 0.0141(12)
O6 0.148(2) 0.0628(14) 0.142(2) -0.0203(14) 0.084(2) -0.0124(14)
O7 0.122(2) 0.0801(16) 0.1040(18) 0.0093(13) 0.0594(16) -0.0013(14)
O8 0.092(2) 0.148(3) 0.154(3) 0.011(2) 0.049(2) -0.0057(18)
O9 0.125(2) 0.0527(13) 0.1149(19) 0.0047(12) 0.0336(18) -0.0203(12)
O10 0.128(3) 0.122(3) 0.135(3) 0.0096(19) 0.082(2) 0.0028(19)
O11 0.0965(18) 0.0909(17) 0.1046(18) -0.0065(13) 0.0508(16) -0.0073(13)
O12 0.243(6) 0.271(6) 0.098(3) 0.017(3) 0.095(3) 0.038(4)
C1 0.078(2) 0.0600(17) 0.100(2) -0.0035(15) 0.053(2) -0.0029(14)
C2 0.080(2) 0.0727(19) 0.091(2) -0.0071(15) 0.0481(19) -0.0051(15)
C3 0.067(2) 0.112(3) 0.089(2) -0.0142(19) 0.0415(19) -0.0068(17)
C4 0.075(2) 0.118(3) 0.083(2) -0.0169(19) 0.0434(19) -0.0076(18)
C5 0.071(2) 0.089(2) 0.087(2) -0.0104(16) 0.0457(18) -0.0049(15)
C6 0.073(2) 0.115(3) 0.079(2) -0.0127(18) 0.0352(18) -0.0109(18)
C7 0.079(2) 0.108(3) 0.083(2) -0.0105(18) 0.0491(19) -0.0108(18)
C8 0.0645(19) 0.089(2) 0.0798(19) -0.0088(15) 0.0375(16) -0.0071(15)
C9 0.077(2) 0.088(2) 0.088(2) -0.0171(17) 0.0414(18) -0.0146(16)
C10 0.078(2) 0.0688(18) 0.090(2) -0.0097(14) 0.0502(18) -0.0079(14)
C11 0.0695(19) 0.0578(16) 0.0821(18) -0.0035(13) 0.0428(15) -0.0040(12)
C12 0.078(2) 0.078(2) 0.106(2) -0.0194(17) 0.0509(19) -0.0140(16)
C13 0.093(2) 0.089(2) 0.110(3) -0.0240(19) 0.061(2) -0.0059(19)
C14 0.0663(18) 0.0511(15) 0.0761(17) -0.0058(11) 0.0352(14) -0.0032(11)
C15 0.0684(17) 0.0475(14) 0.0852(18) 0.0009(12) 0.0407(15) 0.0054(12)
C16 0.0658(17) 0.0458(13) 0.0790(17) -0.0006(11) 0.0368(14) -0.0028(11)
C17 0.0675(17) 0.0486(14) 0.099(2) 0.0018(13) 0.0457(16) -0.0024(12)
C18 0.082(2) 0.0456(16) 0.176(4) 0.0000(19) 0.070(2) 0.0037(14)
C19 0.073(2) 0.0578(19) 0.183(4) 0.000(2) 0.062(2) -0.0024(15)
C20 0.0765(19) 0.0486(15) 0.115(2) 0.0055(14) 0.0509(18) -0.0045(13)
C21 0.0776(19) 0.0460(15) 0.109(2) 0.0038(14) 0.0442(18) -0.0040(13)
C22 0.088(2) 0.0486(17) 0.153(3) 0.0163(19) 0.025(2) 0.0002(15)
C23 0.090(2) 0.0554(19) 0.136(3) 0.0090(19) 0.015(2) -0.0073(16)
C24 0.082(2) 0.0448(14) 0.099(2) 0.0029(13) 0.0462(18) -0.0067(13)
C25 0.098(2) 0.0531(18) 0.143(3) 0.0301(19) 0.046(2) -0.0027(16)
C26 0.081(2) 0.068(2) 0.144(3) 0.028(2) 0.022(2) -0.0149(17)
C27 0.082(2) 0.0575(19) 0.176(4) 0.032(2) 0.039(3) 0.0025(16)
C28 0.074(2) 0.0557(19) 0.164(4) 0.025(2) 0.031(2) 0.0006(15)
C29 0.0647(17) 0.0500(15) 0.0794(18) -0.0001(12) 0.0352(15) 0.0010(11)
C30 0.0679(18) 0.0472(14) 0.0815(18) -0.0013(12) 0.0358(15) 0.0010(11)
C31 0.0712(18) 0.0457(14) 0.098(2) -0.0047(13) 0.0390(16) 0.0000(12)
C32 0.0743(19) 0.0470(15) 0.120(3) -0.0061(15) 0.0393(19) -0.0018(13)
C33 0.0694(18) 0.0524(17) 0.131(3) -0.0055(17) 0.0339(19) 0.0065(13)
C34 0.088(2) 0.0480(15) 0.112(2) -0.0063(15) 0.0449(19) 0.0067(14)
C35 0.100(2) 0.0499(16) 0.106(2) -0.0013(15) 0.051(2) 0.0075(15)
C36 0.098(2) 0.0558(17) 0.107(3) -0.0113(16) 0.044(2) 0.0060(16)
C37 0.101(2) 0.0551(17) 0.109(2) 0.0019(16) 0.049(2) 0.0091(16)
C38 0.138(3) 0.0618(19) 0.104(3) -0.0024(17) 0.050(2) 0.026(2)
C39 0.155(4) 0.062(2) 0.104(3) -0.0054(18) 0.057(3) 0.026(2)
C40 0.094(2) 0.0561(18) 0.127(3) -0.0211(18) 0.034(2) -0.0004(16)
C41 0.0746(19) 0.0589(18) 0.128(3) -0.0203(18) 0.029(2) 0.0069(14)
C42 0.0660(19) 0.0470(14) 0.091(2) 0.0000(12) 0.0380(16) -0.0046(11)
C43 0.105(2) 0.0482(16) 0.118(3) 0.0017(17) 0.073(2) 0.0007(15)
C44 0.098(2) 0.0480(15) 0.103(2) 0.0054(15) 0.055(2) 0.0087(14)
C45 0.253(7) 0.067(2) 0.190(5) -0.029(3) 0.158(5) -0.024(3)
C46 0.94(4) 0.106(6) 0.48(2) -0.115(9) 0.59(3) -0.154(13)
C47 0.91(5) 0.26(2) 0.77(5) 0.01(2) 0.66(4) 0.11(3)
C48 0.83(4) 0.176(10) 0.75(3) -0.192(15) 0.72(4) -0.172(16)
C49 0.66(3) 0.309(19) 0.58(3) 0.123(19) 0.52(3) 0.15(2)
C50 0.185(6) 0.142(5) 0.121(4) 0.020(3) 0.060(4) -0.041(4)
C51 0.372(15) 0.198(9) 0.202(8) 0.040(7) 0.200(10) 0.007(10)
C52 0.269(15) 0.60(4) 0.59(3) 0.29(3) 0.246(19) 0.175(19)
C53 0.45(2) 0.213(11) 0.253(11) 0.079(9) 0.243(13) 0.060(13)
C54 0.45(2) 0.37(2) 0.268(15) -0.043(16) 0.144(15) 0.08(2)
C55 0.090(2) 0.0497(16) 0.102(2) 0.0020(15) 0.055(2) -0.0035(15)

loop_
_atom_type_symbol
_atom_type_description
_atom_type_scat_dispersion_real
_atom_type_scat_dispersion_imag
_atom_type_scat_source
C C 0.0060 0.0030 'International Tables Vol C Tables 4.2.6.8 and 6.1.1.4'
H H 0.0000 0.0000 'International Tables Vol C Tables 4.2.6.8 and 6.1.1.4'
Co Co 0.3090 1.4430 'International Tables Vol C Tables 4.2.6.8 and 6.1.1.4'
N N 0.0100 0.0050 'International Tables Vol C Tables 4.2.6.8 and 6.1.1.4'
O O 0.0180 0.0100 'International Tables Vol C Tables 4.2.6.8 and 6.1.1.4'

loop_
_geom_angle_atom_site_label_1
_geom_angle_atom_site_label_2
_geom_angle_atom_site_label_3
_geom_angle
_geom_angle_site_symmetry_1
_geom_angle_site_symmetry_3
O5 Co1 O3 102.77(11) . .
O5 Co1 O11 102.92(11) . .
O3 Co1 O11 95.14(12) . .
O5 Co1 O9 154.96(11) . .
O3 Co1 O9 95.16(11) . .
O11 Co1 O9 92.60(11) . .
O5 Co1 O1 98.46(10) . .
O3 Co1 O1 105.05(10) . .
O11 Co1 O1 146.44(10) . .
O9 Co1 O1 59.59(9) . .
O5 Co1 O10 86.42(12) . .
O3 Co1 O10 152.95(14) . .
O11 Co1 O10 57.85(13) . .
O9 Co1 O10 85.39(12) . .
O1 Co1 O10 98.54(12) . .
O4 Co2 O2 95.57(11) . .
O4 Co2 O6 176.14(12) . .
O2 Co2 O6 87.73(11) . .
O4 Co2 O8 90.79(14) . .
O2 Co2 O8 172.49(14) . .
O6 Co2 O8 85.78(15) . .
O4 Co2 O7 88.23(10) . .
O2 Co2 O7 87.72(12) . .
O6 Co2 O7 89.91(12) . .
O8 Co2 O7 88.51(15) . .
O4 Co2 O1 90.89(9) . .
O2 Co2 O1 94.44(11) . .
O6 Co2 O1 90.84(11) . .
O8 Co2 O1 89.42(13) . .
O7 Co2 O1 177.74(11) . .
C45 N1 C46 119.3(5) . .
C45 N1 C48 119.2(6) . .
C46 N1 C48 115.2(7) . .
C50 N2 C51 117.1(6) . .
C50 N2 C53 121.9(7) . .
C51 N2 C53 109.4(7) . .
O12 N3 O11 122.5(5) . .
O12 N3 O10 121.3(6) . .
O11 N3 O10 116.2(4) . .
C55 O1 Co2 135.3(2) . .
C55 O1 Co1 88.9(2) . .
Co2 O1 Co1 103.96(9) . .
C1 O2 Co2 141.4(2) . .
C1 O3 Co1 126.5(2) . .
C43 O4 Co2 140.4(2) . .
C43 O5 Co1 126.7(2) . .
C45 O6 Co2 127.0(3) . .
C50 O7 Co2 124.0(3) . .
C55 O9 Co1 91.8(2) . .
N3 O10 Co1 87.6(3) . .
N3 O11 Co1 98.2(2) . .
O3 C1 O2 125.6(3) . .
O3 C1 C2 117.0(3) . .
O2 C1 C2 117.5(3) . .
C3 C2 C7 117.4(4) . .
C3 C2 C1 121.7(3) . .
C7 C2 C1 120.9(3) . .
C4 C3 C2 121.6(4) . .
C4 C3 H3 119.2 . .
C2 C3 H3 119.2 . .
C3 C4 C5 121.8(4) . .
C3 C4 H4 119.1 . .
C5 C4 H4 119.1 . .
C6 C5 C4 116.6(4) . .
C6 C5 C8 121.6(3) . .
C4 C5 C8 121.8(3) . .
C7 C6 C5 121.7(4) . .
C7 C6 H6 119.2 . .
C5 C6 H6 119.2 . .
C6 C7 C2 121.0(3) . .
C6 C7 H7 119.5 . .
C2 C7 H7 119.5 . .
C13 C8 C9 116.4(3) . .
C13 C8 C5 121.0(3) . .
C9 C8 C5 122.6(3) . .
C10 C9 C8 122.1(3) . .
C10 C9 H9 118.9 . .
C8 C9 H9 118.9 . .
C9 C10 C11 121.3(3) . .
C9 C10 H10 119.4 . .
C11 C10 H10 119.4 . .
C12 C11 C10 118.0(3) . .
C12 C11 C14 120.3(3) . .
C10 C11 C14 121.7(3) . .
C11 C12 C13 121.1(3) . .
C11 C12 H12 119.5 . .
C13 C12 H12 119.5 . .
C12 C13 C8 120.9(3) . .
C12 C13 H13 119.5 . .
C8 C13 H13 119.5 . .
C42 C14 C15 117.8(3) . .
C42 C14 C11 121.1(3) . .
C15 C14 C11 121.1(2) . .
C16 C15 C14 122.1(2) . .
C16 C15 H15 119.0 . .
C14 C15 H15 119.0 . .
C15 C16 C29 119.1(2) . .
C15 C16 C17 121.5(2) . .
C29 C16 C17 119.4(3) . .
C28 C17 C18 117.5(3) . .
C28 C17 C16 121.3(3) . .
C18 C17 C16 121.1(3) . .
C19 C18 C17 120.6(3) . .
C19 C18 H18 119.7 . .
C17 C18 H18 119.7 . .
C18 C19 C20 122.4(3) . .
C18 C19 H19 118.8 . .
C20 C19 H19 118.8 . .
C27 C20 C19 115.7(3) . .
C27 C20 C21 122.4(3) . .
C19 C20 C21 121.9(3) . .
C22 C21 C26 115.9(3) . .
C22 C21 C20 120.9(3) . .
C26 C21 C20 123.1(3) . .
C23 C22 C21 122.2(3) . .
C23 C22 H22 118.9 . .
C21 C22 H22 118.9 . .
C22 C23 C24 121.5(3) . .
C22 C23 H23 119.3 . .
C24 C23 H23 119.3 . .
C25 C24 C23 117.7(3) . .
C25 C24 C55 122.6(3) . 3_445
C23 C24 C55 119.6(3) . 3_445
C24 C25 C26 120.8(3) . .
C24 C25 H25 119.6 . .
C26 C25 H25 119.6 . .
C25 C26 C21 122.0(3) . .
C25 C26 H26 119.0 . .
C21 C26 H26 119.0 . .
C28 C27 C20 122.6(3) . .
C28 C27 H27 118.7 . .
C20 C27 H27 118.7 . .
C27 C28 C17 121.2(3) . .
C27 C28 H28 119.4 . .
C17 C28 H28 119.4 . .
C30 C29 C16 120.3(3) . .
C30 C29 H29 119.8 . .
C16 C29 H29 119.8 . .
C42 C30 C29 119.3(3) . .
C42 C30 C31 120.0(3) . .
C29 C30 C31 120.7(3) . .
C32 C31 C41 117.9(3) . .
C32 C31 C30 120.9(3) . .
C41 C31 C30 121.2(3) . .
C33 C32 C31 120.4(3) . .
C33 C32 H32 119.8 . .
C31 C32 H32 119.8 . .
C34 C33 C32 122.4(3) . .
C34 C33 H33 118.8 . .
C32 C33 H33 118.8 . .
C33 C34 C40 117.0(3) . .
C33 C34 C35 121.2(3) . .
C40 C34 C35 121.8(3) . .
C36 C35 C38 117.1(3) . .
C36 C35 C34 122.5(3) . .
C38 C35 C34 120.3(3) . .
C35 C36 C37 123.5(3) . .
C35 C36 H36 118.2 . .
C37 C36 H36 118.2 . .
C36 C37 C44 119.3(3) . 3_455
C36 C37 H37 120.4 . .
C44 C37 H37 120.4 3_455 .
C39 C38 C35 120.4(4) . .
C39 C38 H38 119.8 . .
C35 C38 H38 119.8 . .
C44 C39 C38 121.6(4) 3_455 .
C44 C39 H39 119.2 3_455 .
C38 C39 H39 119.2 . .
C41 C40 C34 121.2(3) . .
C41 C40 H40 119.4 . .
C34 C40 H40 119.4 . .
C40 C41 C31 121.0(3) . .
C40 C41 H41 119.5 . .
C31 C41 H41 119.5 . .
C30 C42 C14 121.5(3) . .
C30 C42 H42 119.3 . .
C14 C42 H42 119.3 . .
O4 C43 O5 126.1(3) . .
O4 C43 C44 116.5(3) . .
O5 C43 C44 117.4(3) . .
C39 C44 C37 118.1(3) 3_545 3_545
C39 C44 C43 121.8(3) 3_545 .
C37 C44 C43 120.1(3) 3_545 .
O6 C45 N1 122.8(5) . .
O6 C45 H45 118.6 . .
N1 C45 H45 118.6 . .
C47 C46 N1 116.4(18) . .
C47 C46 H46A 108.2 . .
N1 C46 H46A 108.2 . .
C47 C46 H46B 108.2 . .
N1 C46 H46B 108.2 . .
H46A C46 H46B 107.3 . .
C46 C47 H47A 109.5 . .
C46 C47 H47B 109.5 . .
H47A C47 H47B 109.5 . .
C46 C47 H47C 109.5 . .
H47A C47 H47C 109.5 . .
H47B C47 H47C 109.5 . .
C49 C48 N1 109.2(15) . .
C49 C48 H48A 109.8 . .
N1 C48 H48A 109.8 . .
C49 C48 H48B 109.8 . .
N1 C48 H48B 109.8 . .
H48A C48 H48B 108.3 . .
C48 C49 H49A 109.5 . .
C48 C49 H49B 109.5 . .
H49A C49 H49B 109.5 . .
C48 C49 H49C 109.5 . .
H49A C49 H49C 109.5 . .
H49B C49 H49C 109.5 . .
O7 C50 N2 130.3(6) . .
O7 C50 H50 114.8 . .
N2 C50 H50 114.8 . .
N2 C51 C52 97.7(11) . .
N2 C51 H51A 112.2 . .
C52 C51 H51A 112.2 . .
N2 C51 H51B 112.2 . .
C52 C51 H51B 112.2 . .
H51A C51 H51B 109.8 . .
C51 C52 H52A 109.5 . .
C51 C52 H52B 109.5 . .
H52A C52 H52B 109.5 . .
C51 C52 H52C 109.5 . .
H52A C52 H52C 109.5 . .
H52B C52 H52C 109.5 . .
C54 C53 N2 85.2(11) . .
C54 C53 H53A 114.5 . .
N2 C53 H53A 114.5 . .
C54 C53 H53B 114.5 . .
N2 C53 H53B 114.5 . .
H53A C53 H53B 111.6 . .
C53 C54 H54A 109.5 . .
C53 C54 H54B 109.5 . .
H54A C54 H54B 109.5 . .
C53 C54 H54C 109.5 . .
H54A C54 H54C 109.5 . .
H54B C54 H54C 109.5 . .
O9 C55 O1 119.5(3) . .
O9 C55 C24 119.8(3) . 3
O1 C55 C24 120.6(3) . 3

loop_
_geom_bond_atom_site_label_1
_geom_bond_atom_site_label_2
_geom_bond_distance
_geom_bond_site_symmetry_2
Co1 O5 1.987(2) .
Co1 O3 1.997(2) .
Co1 O11 2.082(3) .
Co1 O9 2.156(2) .
Co1 O1 2.201(3) .
Co1 O10 2.296(3) .
Co2 O4 2.047(2) .
Co2 O2 2.058(3) .
Co2 O6 2.086(3) .
Co2 O8 2.094(3) .
Co2 O7 2.108(3) .
Co2 O1 2.122(2) .
N1 C45 1.291(6) .
N1 C46 1.506(10) .
N1 C48 1.506(10) .
N2 C50 1.300(7) .
N2 C51 1.485(10) .
N2 C53 1.648(12) .
N3 O12 1.189(5) .
N3 O11 1.243(5) .
N3 O10 1.261(5) .
O1 C55 1.269(4) .
O2 C1 1.256(4) .
O3 C1 1.255(4) .
O4 C43 1.259(4) .
O5 C43 1.260(4) .
O6 C45 1.207(5) .
O7 C50 1.183(6) .
O9 C55 1.237(4) .
C1 C2 1.478(5) .
C2 C3 1.387(5) .
C2 C7 1.399(5) .
C3 C4 1.359(6) .
C3 H3 0.9300 .
C4 C5 1.410(5) .
C4 H4 0.9300 .
C5 C6 1.388(5) .
C5 C8 1.459(5) .
C6 C7 1.376(5) .
C6 H6 0.9300 .
C7 H7 0.9300 .
C8 C13 1.402(5) .
C8 C9 1.405(5) .
C9 C10 1.357(5) .
C9 H9 0.9300 .
C10 C11 1.390(4) .
C10 H10 0.9300 .
C11 C12 1.384(4) .
C11 C14 1.496(5) .
C12 C13 1.391(5) .
C12 H12 0.9300 .
C13 H13 0.9300 .
C14 C42 1.390(4) .
C14 C15 1.398(4) .
C15 C16 1.364(4) .
C15 H15 0.9300 .
C16 C29 1.402(4) .
C16 C17 1.495(4) .
C17 C28 1.383(4) .
C17 C18 1.391(5) .
C18 C19 1.377(5) .
C18 H18 0.9300 .
C19 C20 1.392(5) .
C19 H19 0.9300 .
C20 C27 1.389(5) .
C20 C21 1.487(4) .
C21 C22 1.366(5) .
C21 C26 1.384(5) .
C22 C23 1.363(5) .
C22 H22 0.9300 .
C23 C24 1.371(5) .
C23 H23 0.9300 .
C24 C25 1.354(5) .
C24 C55 1.494(4) 3_445
C25 C26 1.382(5) .
C25 H25 0.9300 .
C26 H26 0.9300 .
C27 C28 1.369(5) .
C27 H27 0.9300 .
C28 H28 0.9300 .
C29 C30 1.385(4) .
C29 H29 0.9300 .
C30 C42 1.384(5) .
C30 C31 1.498(4) .
C31 C32 1.383(4) .
C31 C41 1.390(4) .
C32 C33 1.381(4) .
C32 H32 0.9300 .
C33 C34 1.368(5) .
C33 H33 0.9300 .
C34 C40 1.400(5) .
C34 C35 1.498(4) .
C35 C36 1.352(5) .
C35 C38 1.404(5) .
C36 C37 1.372(4) .
C36 H36 0.9300 .
C37 C44 1.406(5) 3_455
C37 H37 0.9300 .
C38 C39 1.382(5) .
C38 H38 0.9300 .
C39 C44 1.366(5) 3_455
C39 H39 0.9300 .
C40 C41 1.371(5) .
C40 H40 0.9300 .
C41 H41 0.9300 .
C42 H42 0.9300 .
C43 C44 1.499(4) .
C44 C39 1.366(5) 3_545
C44 C37 1.406(5) 3_545
C45 H45 0.9300 .
C46 C47 1.450(16) .
C46 H46A 0.9700 .
C46 H46B 0.9700 .
C47 H47A 0.9600 .
C47 H47B 0.9600 .
C47 H47C 0.9600 .
C48 C49 1.456(15) .
C48 H48A 0.9700 .
C48 H48B 0.9700 .
C49 H49A 0.9600 .
C49 H49B 0.9600 .
C49 H49C 0.9600 .
C50 H50 0.9300 .
C51 C52 1.500(13) .
C51 H51A 0.9700 .
C51 H51B 0.9700 .
C52 H52A 0.9600 .
C52 H52B 0.9600 .
C52 H52C 0.9600 .
C53 C54 1.371(12) .
C53 H53A 0.9700 .
C53 H53B 0.9700 .
C54 H54A 0.9600 .
C54 H54B 0.9600 .
C54 H54C 0.9600 .
C55 C24 1.494(4) 3

loop_
_geom_torsion_atom_site_label_1
_geom_torsion_atom_site_label_2
_geom_torsion_atom_site_label_3
_geom_torsion_atom_site_label_4
_geom_torsion
_geom_torsion_site_symmetry_1
_geom_torsion_site_symmetry_4
O4 Co2 O1 C55 154.3(3) . .
O2 Co2 O1 C55 58.6(3) . .
O6 Co2 O1 C55 -29.2(3) . .
O8 Co2 O1 C55 -115.0(3) . .
O7 Co2 O1 C55 -138(2) . .
O4 Co2 O1 Co1 51.35(11) . .
O2 Co2 O1 Co1 -44.32(11) . .
O6 Co2 O1 Co1 -132.10(12) . .
O8 Co2 O1 Co1 142.13(14) . .
O7 Co2 O1 Co1 119(2) . .
O5 Co1 O1 C55 164.7(2) . .
O3 Co1 O1 C55 -89.5(2) . .
O11 Co1 O1 C55 35.4(3) . .
O9 Co1 O1 C55 -2.4(2) . .
O10 Co1 O1 C55 77.1(2) . .
O5 Co1 O1 Co2 -58.60(12) . .
O3 Co1 O1 Co2 47.14(12) . .
O11 Co1 O1 Co2 172.11(16) . .
O9 Co1 O1 Co2 134.28(15) . .
O10 Co1 O1 Co2 -146.23(12) . .
O4 Co2 O2 C1 -57.2(4) . .
O6 Co2 O2 C1 124.8(4) . .
O8 Co2 O2 C1 155.0(9) . .
O7 Co2 O2 C1 -145.2(4) . .
O1 Co2 O2 C1 34.2(4) . .
O5 Co1 O3 C1 78.4(3) . .
O11 Co1 O3 C1 -177.0(3) . .
O9 Co1 O3 C1 -84.0(3) . .
O1 Co1 O3 C1 -24.1(3) . .
O10 Co1 O3 C1 -173.9(3) . .
O2 Co2 O4 C43 68.9(4) . .
O6 Co2 O4 C43 -142.3(16) . .
O8 Co2 O4 C43 -115.1(4) . .
O7 Co2 O4 C43 156.4(4) . .
O1 Co2 O4 C43 -25.7(4) . .
O3 Co1 O5 C43 -76.3(3) . .
O11 Co1 O5 C43 -174.7(3) . .
O9 Co1 O5 C43 58.3(4) . .
O1 Co1 O5 C43 31.3(3) . .
O10 Co1 O5 C43 129.4(3) . .
O4 Co2 O6 C45 -90.9(18) . .
O2 Co2 O6 C45 58.1(5) . .
O8 Co2 O6 C45 -118.2(5) . .
O7 Co2 O6 C45 -29.6(5) . .
O1 Co2 O6 C45 152.5(5) . .
O4 Co2 O7 C50 -58.8(5) . .
O2 Co2 O7 C50 36.9(5) . .
O6 Co2 O7 C50 124.6(5) . .
O8 Co2 O7 C50 -149.6(5) . .
O1 Co2 O7 C50 -126(2) . .
O5 Co1 O9 C55 -28.9(4) . .
O3 Co1 O9 C55 106.9(2) . .
O11 Co1 O9 C55 -157.7(2) . .
O1 Co1 O9 C55 2.5(2) . .
O10 Co1 O9 C55 -100.2(3) . .
O12 N3 O10 Co1 176.6(5) . .
O11 N3 O10 Co1 -3.2(4) . .
O5 Co1 O10 N3 109.7(2) . .
O3 Co1 O10 N3 -1.6(4) . .
O11 Co1 O10 N3 2.0(2) . .
O9 Co1 O10 N3 -94.0(2) . .
O1 Co1 O10 N3 -152.2(2) . .
O12 N3 O11 Co1 -176.2(5) . .
O10 N3 O11 Co1 3.6(4) . .
O5 Co1 O11 N3 -79.4(2) . .
O3 Co1 O11 N3 176.2(2) . .
O9 Co1 O11 N3 80.8(2) . .
O1 Co1 O11 N3 48.9(3) . .
O10 Co1 O11 N3 -2.1(2) . .
Co1 O3 C1 O2 -0.5(5) . .
Co1 O3 C1 C2 178.9(2) . .
Co2 O2 C1 O3 -6.0(6) . .
Co2 O2 C1 C2 174.6(2) . .
O3 C1 C2 C3 179.7(3) . .
O2 C1 C2 C3 -0.8(5) . .
O3 C1 C2 C7 0.3(5) . .
O2 C1 C2 C7 179.8(3) . .
C7 C2 C3 C4 0.1(6) . .
C1 C2 C3 C4 -179.4(3) . .
C2 C3 C4 C5 0.2(6) . .
C3 C4 C5 C6 -0.1(6) . .
C3 C4 C5 C8 179.0(4) . .
C4 C5 C6 C7 -0.2(6) . .
C8 C5 C6 C7 -179.3(4) . .
C5 C6 C7 C2 0.5(6) . .
C3 C2 C7 C6 -0.4(6) . .
C1 C2 C7 C6 179.1(3) . .
C6 C5 C8 C13 41.6(5) . .
C4 C5 C8 C13 -137.4(4) . .
C6 C5 C8 C9 -139.9(4) . .
C4 C5 C8 C9 41.0(5) . .
C13 C8 C9 C10 -4.2(5) . .
C5 C8 C9 C10 177.3(3) . .
C8 C9 C10 C11 1.0(6) . .
C9 C10 C11 C12 2.2(5) . .
C9 C10 C11 C14 -178.0(3) . .
C10 C11 C12 C13 -1.9(5) . .
C14 C11 C12 C13 178.2(3) . .
C11 C12 C13 C8 -1.5(6) . .
C9 C8 C13 C12 4.4(5) . .
C5 C8 C13 C12 -177.0(4) . .
C12 C11 C14 C42 -140.5(3) . .
C10 C11 C14 C42 39.7(5) . .
C12 C11 C14 C15 36.5(4) . .
C10 C11 C14 C15 -143.3(3) . .
C42 C14 C15 C16 1.3(5) . .
C11 C14 C15 C16 -175.8(3) . .
C14 C15 C16 C29 -0.5(4) . .
C14 C15 C16 C17 177.7(3) . .
C15 C16 C17 C28 28.7(5) . .
C29 C16 C17 C28 -153.2(4) . .
C15 C16 C17 C18 -146.9(3) . .
C29 C16 C17 C18 31.3(5) . .
C28 C17 C18 C19 0.2(6) . .
C16 C17 C18 C19 175.9(4) . .
C17 C18 C19 C20 -0.7(7) . .
C18 C19 C20 C27 1.0(7) . .
C18 C19 C20 C21 -175.6(4) . .
C27 C20 C21 C22 -157.7(4) . .
C19 C20 C21 C22 18.7(6) . .
C27 C20 C21 C26 19.1(6) . .
C19 C20 C21 C26 -164.5(4) . .
C26 C21 C22 C23 0.1(7) . .
C20 C21 C22 C23 177.1(4) . .
C21 C22 C23 C24 1.4(8) . .
C22 C23 C24 C25 -2.7(7) . .
C22 C23 C24 C55 -177.6(4) . 3_445
C23 C24 C25 C26 2.7(7) . .
C55 C24 C25 C26 177.4(4) 3_445 .
C24 C25 C26 C21 -1.3(8) . .
C22 C21 C26 C25 -0.1(7) . .
C20 C21 C26 C25 -177.1(4) . .
C19 C20 C27 C28 -0.9(7) . .
C21 C20 C27 C28 175.7(4) . .
C20 C27 C28 C17 0.5(8) . .
C18 C17 C28 C27 -0.1(7) . .
C16 C17 C28 C27 -175.8(4) . .
C15 C16 C29 C30 -0.9(4) . .
C17 C16 C29 C30 -179.1(3) . .
C16 C29 C30 C42 1.4(5) . .
C16 C29 C30 C31 177.8(3) . .
C42 C30 C31 C32 136.3(4) . .
C29 C30 C31 C32 -40.1(5) . .
C42 C30 C31 C41 -42.0(5) . .
C29 C30 C31 C41 141.6(3) . .
C41 C31 C32 C33 2.9(6) . .
C30 C31 C32 C33 -175.4(4) . .
C31 C32 C33 C34 -0.4(6) . .
C32 C33 C34 C40 -1.3(6) . .
C32 C33 C34 C35 177.8(4) . .
C33 C34 C35 C36 -37.9(6) . .
C40 C34 C35 C36 141.2(4) . .
C33 C34 C35 C38 144.3(4) . .
C40 C34 C35 C38 -36.6(6) . .
C38 C35 C36 C37 -0.9(6) . .
C34 C35 C36 C37 -178.7(4) . .
C35 C36 C37 C44 0.1(6) . 3_455
C36 C35 C38 C39 1.7(6) . .
C34 C35 C38 C39 179.6(4) . .
C35 C38 C39 C44 -1.9(7) . 3_455
C33 C34 C40 C41 0.6(7) . .
C35 C34 C40 C41 -178.5(4) . .
C34 C40 C41 C31 1.9(7) . .
C32 C31 C41 C40 -3.6(6) . .
C30 C31 C41 C40 174.7(4) . .
C29 C30 C42 C14 -0.5(5) . .
C31 C30 C42 C14 -177.0(3) . .
C15 C14 C42 C30 -0.8(5) . .
C11 C14 C42 C30 176.3(3) . .
Co2 O4 C43 O5 -9.2(6) . .
Co2 O4 C43 C44 167.7(3) . .
Co1 O5 C43 O4 4.4(5) . .
Co1 O5 C43 C44 -172.5(2) . .
O4 C43 C44 C39 -2.8(5) . 3_545
O5 C43 C44 C39 174.4(4) . 3_545
O4 C43 C44 C37 178.0(3) . 3_545
O5 C43 C44 C37 -4.8(5) . 3_545
Co2 O6 C45 N1 175.4(6) . .
C46 N1 C45 O6 -10.4(15) . .
C48 N1 C45 O6 -161.1(11) . .
C45 N1 C46 C47 98.3(14) . .
C48 N1 C46 C47 -109.9(14) . .
C45 N1 C48 C49 -113.2(13) . .
C46 N1 C48 C49 95.0(16) . .
Co2 O7 C50 N2 -178.2(6) . .
C51 N2 C50 O7 9.1(13) . .
C53 N2 C50 O7 148.3(9) . .
C50 N2 C51 C52 -99.5(10) . .
C53 N2 C51 C52 116.6(10) . .
C50 N2 C53 C54 106.0(10) . .
C51 N2 C53 C54 -112.1(10) . .
Co1 O9 C55 O1 -4.2(3) . .
Co1 O9 C55 C24 172.1(3) . 3
Co2 O1 C55 O9 -104.7(4) . .
Co1 O1 C55 O9 4.2(3) . .
Co2 O1 C55 C24 79.0(4) . 3
Co1 O1 C55 C24 -172.1(3) . 3

loop_
_platon_squeeze_void_nr
_platon_squeeze_void_average_x
_platon_squeeze_void_average_y
_platon_squeeze_void_average_z
_platon_squeeze_void_volume
_platon_squeeze_void_count_electrons
_platon_squeeze_void_content
1 -0.006 -0.005 -0.012 10377 1417 ' '
